data_7204047
loop_
_publ_author_name
'Aonuma, Shuji'
'Casellas, Helene'
'Faulmann, Christophe'
'Garreau de Bonneval, Benedicte'
'Malfant, Isabelle'
'Cassoux, Patrick'
'Lacroix, Pascal G.'
'Hosokoshi, Yuko'
'Inoue, Katsuya'

_publ_section_title
;
 Structure and properties of novel M(dmit)2 salts with the
 Me3N+&#x00AD;TEMPO cation radical (Me3N+&#x00AD;TEMPO =
 N,N,N&#x00AD;trimethyl(1&#x00AD;oxyl&#x00AD;2,2,6,6&#x00AD;tetramethylpiperidin&#x00AD;4&#x00AD;yl)ammonium)
;
_journal_issue 2
_journal_name_full 'Journal of Materials Chemistry'
_journal_page_first 337
_journal_paper_doi 10.1039/b008424g
_journal_volume 11
_journal_year 2001
_chemical_formula_moiety 'C6 Ni S10, 2(C12 H26 N2 O)'
_chemical_formula_sum 'C30 H52 N4 Ni O2 S10'
_chemical_formula_weight 880.15
_chemical_name_common bis(Me3N-Tempo)Ni(dmit)2
_chemical_name_systematic
;
bis[(N,N,N-trimethyl-(1-oxyl-2,2,6,6-tetramethylpiperidin-4-yl)ammonium] 
bis(2-thioxo-1,3-dithiole-4,5-dithiolato-S4,S5)nickelate(II)
;
_space_group_IT_number 61
_symmetry_cell_setting orthorhombic
_symmetry_space_group_name_Hall '-P 2ac 2ab'
_symmetry_space_group_name_H-M 'P b c a'
_atom_sites_solution_hydrogens geom
_atom_sites_solution_primary direct
_atom_sites_solution_secondary difmap
_audit_creation_method SHELXL-97
_cell_angle_alpha 90.00
_cell_angle_beta 90.00
_cell_angle_gamma 90.00
_cell_formula_units_Z 4
_cell_length_a 14.5213(17)
_cell_length_b 15.982(3)
_cell_length_c 18.150(5)
_cell_measurement_reflns_used 25
_cell_measurement_temperature 293(2)
_cell_measurement_theta_max 11.5
_cell_measurement_theta_min 3.2
_cell_volume 4212.2(15)
_computing_cell_refinement 'CAD4 EXPRESS (Enraf Nonius, 1994)'
_computing_data_collection 'CAD4 EXPRESS (Enraf Nonius, 1994)'
_computing_data_reduction 'XCAD4 (Harms, 1996)'
_computing_molecular_graphics 'CAMERON (Watkin, Prout & Pearce, 1996)'
_computing_structure_refinement 'SHELXL-97 (Sheldrick, 1997)'
_computing_structure_solution 'SIR92 (A. Altomare, G. Cascarano, C. Giacovazzo and A. Guagliardi, 1993)'
_diffrn_ambient_temperature 293(2)
_diffrn_measured_fraction_theta_full 1.000
_diffrn_measured_fraction_theta_max 1.000
_diffrn_measurement_device_type 'CAD4 Enraf-Nonius'
_diffrn_measurement_method Omega-theta-scans
_diffrn_radiation_monochromator graphite
_diffrn_radiation_source 'fine-focus sealed tube'
_diffrn_radiation_type MoK\a
_diffrn_radiation_wavelength 0.71069
_diffrn_reflns_av_R_equivalents 0.0645
_diffrn_reflns_av_sigmaI/netI 0.0457
_diffrn_reflns_limit_h_max 13
_diffrn_reflns_limit_h_min -13
_diffrn_reflns_limit_k_max 15
_diffrn_reflns_limit_k_min -15
_diffrn_reflns_limit_l_max 17
_diffrn_reflns_limit_l_min 0
_diffrn_reflns_number 7420
_diffrn_reflns_theta_full 19.98
_diffrn_reflns_theta_max 19.98
_diffrn_reflns_theta_min 2.20
_diffrn_standards_decay_% 3
_diffrn_standards_interval_time 120
_diffrn_standards_number 3
_exptl_absorpt_coefficient_mu 0.989
_exptl_absorpt_correction_T_max 0.8105
_exptl_absorpt_correction_T_min 0.6713
_exptl_absorpt_correction_type psi-scan
_exptl_absorpt_process_details
;
North A.C.T., Phillips D.C. & Mathews F.S. (1968) Acta. Cryst. A24, 351
Number of psi-scan sets used was   5
Theta correction was applied.
Averaged transmission function was used.
No Fourier smoothing was applied.
;
_exptl_crystal_colour 'dark green'
_exptl_crystal_density_diffrn 1.388
_exptl_crystal_density_method 'not measured'
_exptl_crystal_description block
_exptl_crystal_F_000 1856
_exptl_crystal_size_max 0.30
_exptl_crystal_size_mid 0.15
_exptl_crystal_size_min 0.15
_refine_diff_density_max 0.308
_refine_diff_density_min -0.221
_refine_diff_density_rms 0.066
_refine_ls_extinction_method none
_refine_ls_goodness_of_fit_ref 1.023
_refine_ls_hydrogen_treatment mixed
_refine_ls_matrix_type full
_refine_ls_number_parameters 240
_refine_ls_number_reflns 1957
_refine_ls_number_restraints 0
_refine_ls_restrained_S_all 1.023
_refine_ls_R_factor_all 0.0633
_refine_ls_R_factor_gt 0.0271
_refine_ls_shift/su_max 0.000
_refine_ls_shift/su_mean 0.000
_refine_ls_structure_factor_coef Fsqd
_refine_ls_weighting_details 'calc w=1/[\s^2^(Fo^2^)+(0.0310P)^2^+0.4914P] where P=(Fo^2^+2Fc^2^)/3'
_refine_ls_weighting_scheme calc
_refine_ls_wR_factor_gt 0.0525
_refine_ls_wR_factor_ref 0.0609
_reflns_number_gt 1332
_reflns_number_total 1957
_reflns_threshold_expression >2sigma(I)
_cod_data_source_file b008424g.txt
_cod_data_source_block (NMe3-tempo)2-Ni(dmit)2
_cod_original_cell_volume 4212.3(13)
_cod_original_sg_symbol_H-M Pbca
_cod_database_code 7204047

loop_
_symmetry_equiv_pos_as_xyz
'x, y, z'
'-x+1/2, y+1/2, z'
'x, -y+1/2, z+1/2'
'-x+1/2, -y, z+1/2'
'-x, -y, -z'
'x-1/2, -y-1/2, -z'
'-x, y-1/2, -z-1/2'
'x-1/2, y, -z-1/2'

loop_
_atom_site_label
_atom_site_type_symbol
_atom_site_fract_x
_atom_site_fract_y
_atom_site_fract_z
_atom_site_U_iso_or_equiv
_atom_site_adp_type
_atom_site_occupancy
_atom_site_symmetry_multiplicity
_atom_site_calc_flag
_atom_site_refinement_flags
_atom_site_disorder_assembly
_atom_site_disorder_group
Ni1 Ni 0.5000 0.5000 0.5000 0.0364(2) Uani 1 2 d S . .
S1 S 0.56881(7) 0.59280(6) 0.56978(6) 0.0462(3) Uani 1 1 d . . .
C1 C 0.5506(3) 0.5496(2) 0.6564(2) 0.0398(10) Uani 1 1 d . . .
S2 S 0.43411(7) 0.43796(6) 0.59367(6) 0.0480(3) Uani 1 1 d . . .
C2 C 0.4935(2) 0.4843(2) 0.6663(2) 0.0382(10) Uani 1 1 d . . .
S3 S 0.60662(7) 0.58503(6) 0.73536(6) 0.0535(3) Uani 1 1 d . . .
C3 C 0.5627(2) 0.5136(2) 0.7971(2) 0.0477(12) Uani 1 1 d . . .
S4 S 0.48589(7) 0.44609(6) 0.75592(6) 0.0528(3) Uani 1 1 d . . .
S5 S 0.59076(8) 0.50832(7) 0.88533(6) 0.0623(4) Uani 1 1 d . . .
O11 O 0.2842(2) 0.77194(19) 0.31682(18) 0.0811(10) Uani 1 1 d . . .
N12 N 0.2862(2) 0.76523(19) 0.3866(2) 0.0442(9) Uani 1 1 d . . .
N13 N 0.3126(2) 0.7292(2) 0.62210(17) 0.0404(9) Uani 1 1 d . . .
C14 C 0.3549(3) 0.8185(2) 0.4253(2) 0.0413(10) Uani 1 1 d . . .
C15 C 0.3352(3) 0.8181(2) 0.5072(2) 0.0473(11) Uani 1 1 d . . .
H151 H 0.3869 0.8429 0.5329 0.078(15) Uiso 1 1 calc R . .
H152 H 0.2815 0.8526 0.5167 0.057(13) Uiso 1 1 calc R . .
C16 C 0.3182(3) 0.7319(2) 0.5377(2) 0.0383(10) Uani 1 1 d . . .
H16 H 0.3706 0.6970 0.5232 0.049(12) Uiso 1 1 calc R . .
C17 C 0.2343(3) 0.6966(3) 0.5004(2) 0.0497(12) Uani 1 1 d . . .
H171 H 0.1821 0.7327 0.5105 0.080(16) Uiso 1 1 calc R . .
H172 H 0.2208 0.6421 0.5212 0.072(14) Uiso 1 1 calc R . .
C18 C 0.2451(3) 0.6876(2) 0.4172(2) 0.0418(10) Uani 1 1 d . . .
C19 C 0.1494(3) 0.6774(3) 0.3834(3) 0.0682(14) Uani 1 1 d . . .
H191 H 0.1115 0.7240 0.3972 0.102(19) Uiso 1 1 calc R . .
H192 H 0.1221 0.6265 0.4010 0.074(15) Uiso 1 1 calc R . .
H193 H 0.1546 0.6752 0.3307 0.14(3) Uiso 1 1 calc R . .
C20 C 0.3047(3) 0.6134(3) 0.3955(3) 0.0695(14) Uani 1 1 d . . .
H201 H 0.3095 0.6107 0.3428 0.11(2) Uiso 1 1 calc R . .
H202 H 0.2773 0.5627 0.4136 0.092(17) Uiso 1 1 calc R . .
H203 H 0.3650 0.6198 0.4165 0.066(15) Uiso 1 1 calc R . .
C21 C 0.3434(3) 0.9071(2) 0.3958(3) 0.0576(13) Uani 1 1 d . . .
H211 H 0.3558 0.9077 0.3439 0.10(2) Uiso 1 1 calc R . .
H212 H 0.3856 0.9438 0.4206 0.049(12) Uiso 1 1 calc R . .
H213 H 0.2814 0.9257 0.4045 0.062(14) Uiso 1 1 calc R . .
C22 C 0.4524(3) 0.7870(3) 0.4078(3) 0.0624(13) Uani 1 1 d . . .
H221 H 0.4618 0.7874 0.3555 0.079(17) Uiso 1 1 calc R . .
H222 H 0.4596 0.7311 0.4261 0.061(13) Uiso 1 1 calc R . .
H223 H 0.4968 0.8230 0.4309 0.082(17) Uiso 1 1 calc R . .
C23 C 0.3972(3) 0.7655(3) 0.6554(3) 0.0707(15) Uani 1 1 d . . .
H231 H 0.4502 0.7359 0.6375 0.10(2) Uiso 1 1 calc R . .
H232 H 0.3941 0.7605 0.7081 0.086(17) Uiso 1 1 calc R . .
H233 H 0.4019 0.8235 0.6422 0.095(19) Uiso 1 1 calc R . .
C24 C 0.2306(4) 0.7755(4) 0.6504(3) 0.0843(18) Uani 1 1 d . . .
H241 H 0.1757 0.7523 0.6291 0.09(2) Uiso 1 1 calc R . .
H242 H 0.2356 0.8335 0.6372 0.11(2) Uiso 1 1 calc R . .
H243 H 0.2279 0.7704 0.7030 0.064(14) Uiso 1 1 calc R . .
C25 C 0.3088(3) 0.6399(3) 0.6468(2) 0.0571(13) Uani 1 1 d . . .
H251 H 0.3616 0.6105 0.6282 0.086(17) Uiso 1 1 calc R . .
H252 H 0.2537 0.6143 0.6284 0.074(16) Uiso 1 1 calc R . .
H253 H 0.3089 0.6378 0.6997 0.056(13) Uiso 1 1 calc R . .

loop_
_atom_site_aniso_label
_atom_site_aniso_U_11
_atom_site_aniso_U_22
_atom_site_aniso_U_33
_atom_site_aniso_U_23
_atom_site_aniso_U_13
_atom_site_aniso_U_12
Ni1 0.0345(4) 0.0300(4) 0.0446(5) 0.0014(4) -0.0024(4) -0.0020(3)
S1 0.0549(7) 0.0372(6) 0.0465(8) 0.0045(5) -0.0042(6) -0.0128(5)
C1 0.038(2) 0.030(2) 0.050(3) 0.002(2) -0.004(2) -0.003(2)
S2 0.0472(7) 0.0450(7) 0.0517(8) 0.0013(6) 0.0013(6) -0.0155(5)
C2 0.037(2) 0.036(2) 0.042(3) 0.007(2) -0.001(2) 0.001(2)
S3 0.0634(8) 0.0489(7) 0.0482(8) 0.0030(6) -0.0103(6) -0.0137(6)
C3 0.049(3) 0.038(2) 0.056(3) 0.003(2) 0.001(2) 0.005(2)
S4 0.0582(7) 0.0489(7) 0.0514(8) 0.0095(6) 0.0026(6) -0.0092(6)
S5 0.0778(8) 0.0605(8) 0.0486(8) 0.0070(6) -0.0091(6) 0.0028(7)
O11 0.118(3) 0.086(2) 0.040(2) 0.0040(18) -0.009(2) -0.015(2)
N12 0.061(2) 0.047(2) 0.024(2) -0.0002(19) -0.0048(19) 0.000(2)
N13 0.043(2) 0.048(2) 0.030(2) 0.0015(18) -0.0008(18) 0.0035(19)
C14 0.045(3) 0.040(3) 0.039(3) 0.002(2) -0.001(2) -0.005(2)
C15 0.061(3) 0.039(3) 0.042(3) -0.002(2) -0.004(2) -0.007(3)
C16 0.039(3) 0.038(2) 0.038(3) 0.000(2) 0.000(2) -0.003(2)
C17 0.050(3) 0.047(3) 0.051(3) 0.007(3) -0.004(3) -0.015(3)
C18 0.047(3) 0.035(3) 0.044(3) -0.005(2) -0.008(2) -0.005(2)
C19 0.060(3) 0.060(4) 0.085(5) -0.008(3) -0.024(3) -0.004(3)
C20 0.068(4) 0.049(3) 0.092(5) -0.016(3) -0.006(3) 0.008(3)
C21 0.063(4) 0.040(3) 0.070(4) 0.012(3) -0.005(3) -0.005(3)
C22 0.056(3) 0.056(3) 0.075(5) 0.012(3) 0.004(3) -0.002(3)
C23 0.088(4) 0.071(4) 0.054(4) 0.004(3) -0.026(3) -0.021(3)
C24 0.094(5) 0.120(6) 0.039(4) -0.002(3) 0.008(3) 0.059(4)
C25 0.069(4) 0.054(3) 0.047(4) 0.017(3) -0.001(3) 0.002(3)

loop_
_atom_type_symbol
_atom_type_description
_atom_type_scat_dispersion_real
_atom_type_scat_dispersion_imag
_atom_type_scat_source
C C 0.0033 0.0016 'International Tables Vol C Tables 4.2.6.8 and 6.1.1.4'
H H 0.0000 0.0000 'International Tables Vol C Tables 4.2.6.8 and 6.1.1.4'
Ni Ni 0.3393 1.1124 'International Tables Vol C Tables 4.2.6.8 and 6.1.1.4'
S S 0.1246 0.1234 'International Tables Vol C Tables 4.2.6.8 and 6.1.1.4'
N N 0.0061 0.0033 'International Tables Vol C Tables 4.2.6.8 and 6.1.1.4'
O O 0.0106 0.0060 'International Tables Vol C Tables 4.2.6.8 and 6.1.1.4'

loop_
_geom_angle_atom_site_label_1
_geom_angle_atom_site_label_2
_geom_angle_atom_site_label_3
_geom_angle
_geom_angle_site_symmetry_1
_geom_angle_site_symmetry_3
_geom_angle_publ_flag
S2 Ni1 S2 180.0 5_666 . ?
S2 Ni1 S1 93.27(4) 5_666 5_666 ?
S2 Ni1 S1 86.73(4) . 5_666 ?
S2 Ni1 S1 86.73(4) 5_666 . ?
S2 Ni1 S1 93.27(4) . . ?
S1 Ni1 S1 180.00(4) 5_666 . ?
C1 S1 Ni1 100.63(13) . . ?
C2 C1 S1 121.6(3) . . ?
C2 C1 S3 115.5(3) . . ?
S1 C1 S3 123.0(2) . . ?
C2 S2 Ni1 100.31(13) . . ?
C1 C2 S2 122.3(3) . . ?
C1 C2 S4 115.9(3) . . ?
S2 C2 S4 121.8(2) . . ?
C3 S3 C1 98.43(19) . . ?
S5 C3 S4 123.2(2) . . ?
S5 C3 S3 124.9(2) . . ?
S4 C3 S3 111.9(2) . . ?
C3 S4 C2 98.33(19) . . ?
O11 N12 C18 115.7(3) . . ?
O11 N12 C14 115.9(3) . . ?
C18 N12 C14 124.9(3) . . ?
C23 N13 C24 109.0(4) . . ?
C23 N13 C25 106.2(3) . . ?
C24 N13 C25 109.9(4) . . ?
C23 N13 C16 110.5(3) . . ?
C24 N13 C16 111.8(3) . . ?
C25 N13 C16 109.1(3) . . ?
N12 C14 C15 109.5(3) . . ?
N12 C14 C21 107.0(3) . . ?
C15 C14 C21 109.1(3) . . ?
N12 C14 C22 109.5(3) . . ?
C15 C14 C22 112.1(4) . . ?
C21 C14 C22 109.5(3) . . ?
C16 C15 C14 113.4(3) . . ?
C16 C15 H151 108.9 . . ?
C14 C15 H151 108.9 . . ?
C16 C15 H152 108.9 . . ?
C14 C15 H152 108.9 . . ?
H151 C15 H152 107.7 . . ?
C17 C16 C15 108.0(3) . . ?
C17 C16 N13 113.4(3) . . ?
C15 C16 N13 113.7(3) . . ?
C17 C16 H16 107.1 . . ?
C15 C16 H16 107.1 . . ?
N13 C16 H16 107.1 . . ?
C16 C17 C18 113.5(3) . . ?
C16 C17 H171 108.9 . . ?
C18 C17 H171 108.9 . . ?
C16 C17 H172 108.9 . . ?
C18 C17 H172 108.9 . . ?
H171 C17 H172 107.7 . . ?
N12 C18 C20 109.0(3) . . ?
N12 C18 C17 109.5(3) . . ?
C20 C18 C17 112.9(4) . . ?
N12 C18 C19 107.7(3) . . ?
C20 C18 C19 109.3(4) . . ?
C17 C18 C19 108.4(4) . . ?
C18 C19 H191 109.5 . . ?
C18 C19 H192 109.5 . . ?
H191 C19 H192 109.5 . . ?
C18 C19 H193 109.5 . . ?
H191 C19 H193 109.5 . . ?
H192 C19 H193 109.5 . . ?
C18 C20 H201 109.5 . . ?
C18 C20 H202 109.5 . . ?
H201 C20 H202 109.5 . . ?
C18 C20 H203 109.5 . . ?
H201 C20 H203 109.5 . . ?
H202 C20 H203 109.5 . . ?
C14 C21 H211 109.5 . . ?
C14 C21 H212 109.5 . . ?
H211 C21 H212 109.5 . . ?
C14 C21 H213 109.5 . . ?
H211 C21 H213 109.5 . . ?
H212 C21 H213 109.5 . . ?
C14 C22 H221 109.5 . . ?
C14 C22 H222 109.5 . . ?
H221 C22 H222 109.5 . . ?
C14 C22 H223 109.5 . . ?
H221 C22 H223 109.5 . . ?
H222 C22 H223 109.5 . . ?
N13 C23 H231 109.5 . . ?
N13 C23 H232 109.5 . . ?
H231 C23 H232 109.5 . . ?
N13 C23 H233 109.5 . . ?
H231 C23 H233 109.5 . . ?
H232 C23 H233 109.5 . . ?
N13 C24 H241 109.5 . . ?
N13 C24 H242 109.5 . . ?
H241 C24 H242 109.5 . . ?
N13 C24 H243 109.5 . . ?
H241 C24 H243 109.5 . . ?
H242 C24 H243 109.5 . . ?
N13 C25 H251 109.5 . . ?
N13 C25 H252 109.5 . . ?
H251 C25 H252 109.5 . . ?
N13 C25 H253 109.5 . . ?
H251 C25 H253 109.5 . . ?
H252 C25 H253 109.5 . . ?

loop_
_geom_bond_atom_site_label_1
_geom_bond_atom_site_label_2
_geom_bond_distance
_geom_bond_site_symmetry_2
_geom_bond_publ_flag
Ni1 S2 2.1884(11) 5_666 ?
Ni1 S2 2.1884(11) . ?
Ni1 S1 2.1914(10) 5_666 ?
Ni1 S1 2.1914(10) . ?
S1 C1 1.737(4) . ?
C1 C2 1.345(5) . ?
C1 S3 1.743(4) . ?
S2 C2 1.740(4) . ?
C2 S4 1.741(4) . ?
S3 C3 1.723(4) . ?
C3 S5 1.655(4) . ?
C3 S4 1.722(4) . ?
O11 N12 1.272(4) . ?
N12 C18 1.484(5) . ?
N12 C14 1.488(5) . ?
N13 C23 1.487(4) . ?
N13 C24 1.492(5) . ?
N13 C25 1.497(4) . ?
N13 C16 1.534(5) . ?
C14 C15 1.514(5) . ?
C14 C21 1.523(5) . ?
C14 C22 1.536(5) . ?
C15 C16 1.506(5) . ?
C15 H151 0.9700 . ?
C15 H152 0.9700 . ?
C16 C17 1.505(5) . ?
C16 H16 0.9800 . ?
C17 C18 1.523(5) . ?
C17 H171 0.9700 . ?
C17 H172 0.9700 . ?
C18 C20 1.522(5) . ?
C18 C19 1.528(5) . ?
C19 H191 0.9600 . ?
C19 H192 0.9600 . ?
C19 H193 0.9600 . ?
C20 H201 0.9600 . ?
C20 H202 0.9600 . ?
C20 H203 0.9600 . ?
C21 H211 0.9600 . ?
C21 H212 0.9600 . ?
C21 H213 0.9600 . ?
C22 H221 0.9600 . ?
C22 H222 0.9600 . ?
C22 H223 0.9600 . ?
C23 H231 0.9600 . ?
C23 H232 0.9600 . ?
C23 H233 0.9600 . ?
C24 H241 0.9600 . ?
C24 H242 0.9600 . ?
C24 H243 0.9600 . ?
C25 H251 0.9600 . ?
C25 H252 0.9600 . ?
C25 H253 0.9600 . ?

loop_
_geom_torsion_atom_site_label_1
_geom_torsion_atom_site_label_2
_geom_torsion_atom_site_label_3
_geom_torsion_atom_site_label_4
_geom_torsion
_geom_torsion_site_symmetry_1
_geom_torsion_site_symmetry_2
_geom_torsion_site_symmetry_3
_geom_torsion_site_symmetry_4
_geom_torsion_publ_flag
S2 Ni1 S1 C1 -168.12(13) 5_666 . . . ?
S2 Ni1 S1 C1 11.88(13) . . . . ?
S1 Ni1 S1 C1 42(100) 5_666 . . . ?
Ni1 S1 C1 C2 -9.7(3) . . . . ?
Ni1 S1 C1 S3 168.4(2) . . . . ?
S2 Ni1 S2 C2 -96(100) 5_666 . . . ?
S1 Ni1 S2 C2 168.26(12) 5_666 . . . ?
S1 Ni1 S2 C2 -11.74(12) . . . . ?
S1 C1 C2 S2 0.2(5) . . . . ?
S3 C1 C2 S2 -177.98(19) . . . . ?
S1 C1 C2 S4 177.86(19) . . . . ?
S3 C1 C2 S4 -0.3(4) . . . . ?
Ni1 S2 C2 C1 9.4(3) . . . . ?
Ni1 S2 C2 S4 -168.12(19) . . . . ?
C2 C1 S3 C3 1.2(3) . . . . ?
S1 C1 S3 C3 -176.9(2) . . . . ?
C1 S3 C3 S5 177.6(3) . . . . ?
C1 S3 C3 S4 -1.7(2) . . . . ?
S5 C3 S4 C2 -177.7(2) . . . . ?
S3 C3 S4 C2 1.5(2) . . . . ?
C1 C2 S4 C3 -0.7(3) . . . . ?
S2 C2 S4 C3 176.9(2) . . . . ?
O11 N12 C14 C15 167.7(3) . . . . ?
C18 N12 C14 C15 -34.5(5) . . . . ?
O11 N12 C14 C21 49.5(4) . . . . ?
C18 N12 C14 C21 -152.6(4) . . . . ?
O11 N12 C14 C22 -69.1(4) . . . . ?
C18 N12 C14 C22 88.8(4) . . . . ?
N12 C14 C15 C16 46.8(4) . . . . ?
C21 C14 C15 C16 163.7(3) . . . . ?
C22 C14 C15 C16 -74.9(4) . . . . ?
C14 C15 C16 C17 -61.9(5) . . . . ?
C14 C15 C16 N13 171.3(3) . . . . ?
C23 N13 C16 C17 -179.6(3) . . . . ?
C24 N13 C16 C17 -57.9(5) . . . . ?
C25 N13 C16 C17 63.9(4) . . . . ?
C23 N13 C16 C15 -55.7(5) . . . . ?
C24 N13 C16 C15 66.0(5) . . . . ?
C25 N13 C16 C15 -172.2(3) . . . . ?
C15 C16 C17 C18 61.3(4) . . . . ?
N13 C16 C17 C18 -171.8(3) . . . . ?
O11 N12 C18 C20 67.9(4) . . . . ?
C14 N12 C18 C20 -90.0(4) . . . . ?
O11 N12 C18 C17 -168.2(3) . . . . ?
C14 N12 C18 C17 33.9(5) . . . . ?
O11 N12 C18 C19 -50.6(5) . . . . ?
C14 N12 C18 C19 151.5(4) . . . . ?
C16 C17 C18 N12 -45.8(4) . . . . ?
C16 C17 C18 C20 75.9(4) . . . . ?
C16 C17 C18 C19 -163.0(3) . . . . ?
